data_7061353
loop_
_publ_author_name
'Podjed, Nina'
'Modec, Barbara'
'Cl\'erac, Rodolphe'
'Rouzi\`eres, Mathieu'
'Alcaide, Mar\'ia M.'
'L\'opez-Serrano, Joaqu\'in'

_publ_section_title
;
 Structural diversity and magnetic properties of copper(ii) quinaldinate
 compounds with amino alcohols
;
_journal_issue 15
_journal_name_full 'New Journal of Chemistry'
_journal_page_first 6899
_journal_page_last 6920
_journal_paper_doi 10.1039/D2NJ00296E
_journal_volume 46
_journal_year 2022
_chemical_formula_moiety 'C26 H28 Cu2 N4 O6, 2(C2 H3 N)'
_chemical_formula_sum 'C30 H34 Cu2 N6 O6'
_chemical_formula_weight 701.71
_space_group_crystal_system monoclinic
_space_group_IT_number 14
_space_group_name_Hall '-P 2yn'
_space_group_name_H-M_alt 'P 1 21/n 1'
_atom_sites_solution_hydrogens mixed
_atom_sites_solution_primary dual
_audit_creation_date 2021-03-10
_audit_creation_method
;
Olex2 1.2
(compiled 2018.05.29 svn.r3508 for OlexSys, GUI svn.r5506)
;
_audit_update_record
;
2021-04-12 deposited with the CCDC.	2022-03-01 downloaded from the CCDC.
;
_cell_angle_alpha 90
_cell_angle_beta 101.731(3)
_cell_angle_gamma 90
_cell_formula_units_Z 2
_cell_length_a 10.2380(3)
_cell_length_b 12.0196(4)
_cell_length_c 12.4708(4)
_cell_measurement_reflns_used 3224
_cell_measurement_temperature 150.00(10)
_cell_measurement_theta_max 74.8740
_cell_measurement_theta_min 5.0910
_cell_volume 1502.56(8)
_computing_cell_refinement 'CrysAlisPro 1.171.39.46e (Rigaku OD, 2018)'
_computing_data_collection 'CrysAlisPro 1.171.39.46e (Rigaku OD, 2018)'
_computing_data_reduction 'CrysAlisPro 1.171.39.46e (Rigaku OD, 2018)'
_computing_molecular_graphics 'Olex2 (Dolomanov et al., 2009)'
_computing_publication_material 'Olex2 (Dolomanov et al., 2009)'
_computing_structure_refinement 'ShelXL (Sheldrick, 2015)'
_computing_structure_solution 'ShelXT (Sheldrick, 2015)'
_diffrn_ambient_environment N~2~
_diffrn_ambient_temperature 150.00(10)
_diffrn_detector 'CCD plate'
_diffrn_detector_area_resol_mean 10.4933
_diffrn_detector_type Atlas
_diffrn_measured_fraction_theta_full 1.000
_diffrn_measured_fraction_theta_max 0.978
_diffrn_measurement_details
;
List of Runs (angles in degrees, time in seconds):

  # Type    Start    End  Width  t~exp~   \w     \q     \k     \f   Frames
#--------------------------------------------------------------------------
  1  \w    -66.00  33.00   1.00    1.00    --  -41.63  37.00 120.00   99
  2  \w    -92.00 -66.00   1.00    1.00    --  -41.63 125.00-180.00   26
  3  \w   -108.00 -25.00   1.00    1.00    --  -41.63 -57.00 -30.00   83
  4  \w     87.00 134.00   1.00    3.50    --  109.50 -45.00-150.00   47
  5  \w    145.00 170.00   1.00    3.50    --  109.50  61.00  30.00   25
  6  \w     37.00 135.00   1.00    3.50    --  109.50 -45.00  30.00   98
  7  \w    118.00 178.00   1.00    3.50    --  109.50  61.00   0.00   60
  8  \w     40.00  66.00   1.00    3.50    --  109.50 -45.00-120.00   26
  9  \w     94.00 135.00   1.00    3.50    --  109.50 -45.00-120.00   41
 10  \w     81.00 114.00   1.00    3.50    --  109.50  61.00  30.00   33
 11  \w     47.00  74.00   1.00    3.50    --  109.50 -45.00-150.00   27
 12  \w     49.00  75.00   1.00    3.50    --  109.50-125.00   0.00   26
 13  \w     41.00 140.00   1.00    3.50    --  109.50 -77.00  30.00   99
;
_diffrn_measurement_device 'four-circle diffractometer'
_diffrn_measurement_device_type 'SuperNova, Dual, Cu at home/near, Atlas'
_diffrn_measurement_method '\w scans'
_diffrn_orient_matrix_type 'CrysAlisPro convention (1999,Acta A55,543-557)'
_diffrn_orient_matrix_UB_11 -0.1270023000
_diffrn_orient_matrix_UB_12 0.0178807000
_diffrn_orient_matrix_UB_13 0.0462117000
_diffrn_orient_matrix_UB_21 -0.0863118000
_diffrn_orient_matrix_UB_22 -0.0328530000
_diffrn_orient_matrix_UB_23 -0.1115609000
_diffrn_orient_matrix_UB_31 0.0047322000
_diffrn_orient_matrix_UB_32 -0.1226287000
_diffrn_orient_matrix_UB_33 0.0365732000
_diffrn_radiation_monochromator mirror
_diffrn_radiation_probe x-ray
_diffrn_radiation_type CuK\a
_diffrn_radiation_wavelength 1.54184
_diffrn_reflns_av_R_equivalents 0.0226
_diffrn_reflns_av_unetI/netI 0.0294
_diffrn_reflns_Laue_measured_fraction_full 1.000
_diffrn_reflns_Laue_measured_fraction_max 0.978
_diffrn_reflns_limit_h_max 12
_diffrn_reflns_limit_h_min -12
_diffrn_reflns_limit_k_max 10
_diffrn_reflns_limit_k_min -14
_diffrn_reflns_limit_l_max 15
_diffrn_reflns_limit_l_min -12
_diffrn_reflns_number 6232
_diffrn_reflns_point_group_measured_fraction_full 1.000
_diffrn_reflns_point_group_measured_fraction_max 0.978
_diffrn_reflns_theta_full 67.684
_diffrn_reflns_theta_max 75.082
_diffrn_reflns_theta_min 5.108
_diffrn_source 'micro-focus sealed X-ray tube'
_diffrn_source_type 'SuperNova (Cu) X-ray Source'
_exptl_absorpt_coefficient_mu 2.199
_exptl_absorpt_correction_T_max 1.00000
_exptl_absorpt_correction_T_min 0.25764
_exptl_absorpt_correction_type multi-scan
_exptl_absorpt_process_details
;
CrysAlisPro 1.171.39.46e (Rigaku Oxford Diffraction, 2018)
Empirical absorption correction using spherical harmonics,
 implemented in SCALE3 ABSPACK scaling algorithm.
;
_exptl_crystal_colour blue
_exptl_crystal_density_diffrn 1.551
_exptl_crystal_description block
_exptl_crystal_F_000 724
_exptl_crystal_size_max 0.15
_exptl_crystal_size_mid 0.15
_exptl_crystal_size_min 0.05
_refine_diff_density_max 0.357
_refine_diff_density_min -0.591
_refine_diff_density_rms 0.067
_refine_ls_extinction_method none
_refine_ls_goodness_of_fit_ref 1.040
_refine_ls_hydrogen_treatment mixed
_refine_ls_matrix_type full
_refine_ls_number_parameters 208
_refine_ls_number_reflns 3028
_refine_ls_number_restraints 0
_refine_ls_restrained_S_all 1.040
_refine_ls_R_factor_all 0.0345
_refine_ls_R_factor_gt 0.0312
_refine_ls_shift/su_max 0.000
_refine_ls_shift/su_mean 0.000
_refine_ls_structure_factor_coef Fsqd
_refine_ls_weighting_details 'w=1/[\s^2^(Fo^2^)+(0.0522P)^2^+0.4004P] where P=(Fo^2^+2Fc^2^)/3'
_refine_ls_weighting_scheme calc
_refine_ls_wR_factor_gt 0.0823
_refine_ls_wR_factor_ref 0.0860
_reflns_Friedel_coverage 0.000
_reflns_number_gt 2753
_reflns_number_total 3028
_reflns_threshold_expression 'I > 2\s(I)'
_cod_data_source_file d2nj00296e2.cif
_cod_data_source_block anti11d2ACN
_cod_depositor_comments 'Adding full bibliography for 7061330--7061353.cif.'
_cod_database_code 7061353
_shelx_shelxl_version_number 2018/3
_shelx_space_group_comment
;
The symmetry employed for this shelxl refinement is uniquely defined
by the following loop, which should always be used as a source of
symmetry information in preference to the above space-group names.
They are only intended as comments.
;
_shelx_estimated_absorpt_t_max 0.898
_shelx_estimated_absorpt_t_min 0.734
_reflns_odcompleteness_completeness 99.97
_reflns_odcompleteness_iscentric 1
_reflns_odcompleteness_theta 70.93
_olex2_refinement_description
;
1. Fixed Uiso
 At 1.2 times of:
  All C(H) groups, All C(H,H) groups
 At 1.5 times of:
  All C(H,H,H) groups
2.a Secondary CH2 refined with riding coordinates:
 C21(H21A,H21B), C22(H22A,H22B), C23(H23A,H23B)
2.b Aromatic/amide H refined with riding coordinates:
 C11(H11), C12(H12), C13(H13), C14(H14), C16(H16), C17(H17)
2.c Idealised Me refined as rotating group:
 C32(H32A,H32B,H32C)
;
_oxdiff_exptl_absorpt_empirical_details
;
Empirical correction (ABSPACK) includes:
- Absorption correction using spherical harmonics
- Frame scaling
;
_oxdiff_exptl_absorpt_empirical_full_max 3.292
_oxdiff_exptl_absorpt_empirical_full_min 0.586

loop_
_space_group_symop_operation_xyz
'x, y, z'
'-x+1/2, y+1/2, -z+1/2'
'-x, -y, -z'
'x-1/2, -y-1/2, z-1/2'

loop_
_atom_site_label
_atom_site_type_symbol
_atom_site_fract_x
_atom_site_fract_y
_atom_site_fract_z
_atom_site_U_iso_or_equiv
_atom_site_adp_type
_atom_site_occupancy
_atom_site_site_symmetry_order
_atom_site_calc_flag
_atom_site_refinement_flags_posn
_atom_site_refinement_flags_adp
_atom_site_refinement_flags_occupancy
_atom_site_disorder_assembly
_atom_site_disorder_group
Cu1 Cu 0.57238(2) 0.60790(2) 0.48584(2) 0.01637(10) Uani 1 1 d . . . . .
O1 O 0.77950(13) 0.60471(10) 0.58496(10) 0.0219(3) Uani 1 1 d . . . . .
O2 O 0.51481(14) 0.47046(11) 0.41152(10) 0.0249(3) Uani 1 1 d . . . . .
O11 O 0.91112(13) 0.70596(12) 0.71419(11) 0.0274(3) Uani 1 1 d . . . . .
N1 N 0.58265(14) 0.75572(12) 0.56869(11) 0.0168(3) Uani 1 1 d . . . . .
N2 N 0.62921(15) 0.67801(12) 0.35775(11) 0.0180(3) Uani 1 1 d . . . . .
H2A H 0.566(2) 0.718(2) 0.3278(19) 0.022(5) Uiso 1 1 d . . . . .
H2B H 0.694(3) 0.720(2) 0.385(2) 0.025(6) Uiso 1 1 d . . . . .
N3 N 0.9246(2) 0.7682(2) 0.4115(2) 0.0487(5) Uani 1 1 d . . . . .
C10 C 0.48007(16) 0.83082(14) 0.55784(13) 0.0173(3) Uani 1 1 d . . . . .
C11 C 0.36604(17) 0.81647(16) 0.47342(14) 0.0224(3) Uani 1 1 d . . . . .
H11 H 0.359451 0.754833 0.427560 0.027 Uiso 1 1 calc R . . . .
C12 C 0.26529(19) 0.89350(16) 0.45928(16) 0.0270(4) Uani 1 1 d . . . . .
H12 H 0.190962 0.883959 0.403204 0.032 Uiso 1 1 calc R . . . .
C13 C 0.27273(19) 0.98695(16) 0.52850(16) 0.0276(4) Uani 1 1 d . . . . .
H13 H 0.203919 1.038854 0.517401 0.033 Uiso 1 1 calc R . . . .
C14 C 0.38086(19) 1.00155(15) 0.61199(15) 0.0255(4) Uani 1 1 d . . . . .
H14 H 0.384634 1.062877 0.657994 0.031 Uiso 1 1 calc R . . . .
C15 C 0.48705(17) 0.92393(14) 0.62881(13) 0.0199(3) Uani 1 1 d . . . . .
C16 C 0.60217(19) 0.93573(15) 0.71218(14) 0.0239(4) Uani 1 1 d . . . . .
H16 H 0.608593 0.993965 0.762079 0.029 Uiso 1 1 calc R . . . .
C17 C 0.70427(18) 0.86088(15) 0.71908(13) 0.0217(3) Uani 1 1 d . . . . .
H17 H 0.781435 0.869024 0.772611 0.026 Uiso 1 1 calc R . . . .
C18 C 0.69189(17) 0.77152(14) 0.64476(12) 0.0180(3) Uani 1 1 d . . . . .
C19 C 0.80449(17) 0.68659(14) 0.64833(13) 0.0198(3) Uani 1 1 d . . . . .
C21 C 0.67010(19) 0.60200(15) 0.27714(15) 0.0241(4) Uani 1 1 d . . . . .
H21A H 0.748774 0.560779 0.312012 0.029 Uiso 1 1 calc R . . . .
H21B H 0.692616 0.645030 0.217632 0.029 Uiso 1 1 calc R . . . .
C22 C 0.55852(18) 0.52137(15) 0.23191(13) 0.0224(3) Uani 1 1 d . . . . .
H22A H 0.576786 0.487638 0.165847 0.027 Uiso 1 1 calc R . . . .
H22B H 0.475710 0.562620 0.211821 0.027 Uiso 1 1 calc R . . . .
C23 C 0.54025(19) 0.42963(15) 0.31157(14) 0.0232(3) Uani 1 1 d . . . . .
H23A H 0.466606 0.382461 0.277389 0.028 Uiso 1 1 calc R . . . .
H23B H 0.620132 0.384118 0.326631 0.028 Uiso 1 1 calc R . . . .
C31 C 0.9995(2) 0.7085(2) 0.46137(19) 0.0359(5) Uani 1 1 d . . . . .
C32 C 1.0947(2) 0.6335(2) 0.5272(2) 0.0407(5) Uani 1 1 d . . . . .
H32A H 1.109244 0.570531 0.483784 0.061 Uiso 1 1 calc GR . . . .
H32B H 1.060293 0.608739 0.589183 0.061 Uiso 1 1 calc GR . . . .
H32C H 1.177642 0.671848 0.552157 0.061 Uiso 1 1 calc GR . . . .

loop_
_atom_site_aniso_label
_atom_site_aniso_U_11
_atom_site_aniso_U_22
_atom_site_aniso_U_33
_atom_site_aniso_U_23
_atom_site_aniso_U_13
_atom_site_aniso_U_12
Cu1 0.02150(15) 0.01395(15) 0.01242(14) -0.00157(8) 0.00051(10) -0.00315(9)
O1 0.0237(6) 0.0191(6) 0.0195(6) -0.0011(4) -0.0035(5) 0.0021(5)
O2 0.0406(7) 0.0201(6) 0.0155(6) -0.0055(5) 0.0090(5) -0.0118(5)
O11 0.0239(6) 0.0275(7) 0.0256(6) 0.0000(5) -0.0073(5) -0.0026(5)
N1 0.0196(6) 0.0156(6) 0.0140(6) -0.0004(5) 0.0004(5) -0.0033(5)
N2 0.0189(6) 0.0168(7) 0.0169(6) 0.0000(5) 0.0001(5) -0.0009(6)
N3 0.0329(9) 0.0481(13) 0.0621(13) 0.0195(11) 0.0030(9) -0.0077(9)
C10 0.0212(7) 0.0145(7) 0.0166(7) 0.0006(6) 0.0043(6) -0.0017(6)
C11 0.0215(8) 0.0237(9) 0.0206(8) -0.0017(6) 0.0012(6) -0.0010(7)
C12 0.0200(8) 0.0324(11) 0.0275(9) 0.0054(7) 0.0022(7) 0.0015(7)
C13 0.0266(8) 0.0262(9) 0.0332(9) 0.0092(7) 0.0133(7) 0.0077(7)
C14 0.0342(9) 0.0175(8) 0.0287(9) 0.0010(7) 0.0154(8) 0.0008(7)
C15 0.0277(8) 0.0146(8) 0.0189(7) 0.0010(6) 0.0080(6) -0.0035(7)
C16 0.0345(9) 0.0190(8) 0.0186(8) -0.0050(6) 0.0064(7) -0.0054(7)
C17 0.0278(8) 0.0190(8) 0.0156(7) -0.0010(6) -0.0018(6) -0.0062(7)
C18 0.0223(7) 0.0158(8) 0.0144(7) 0.0012(6) 0.0006(6) -0.0038(6)
C19 0.0229(8) 0.0183(8) 0.0154(7) 0.0036(6) -0.0023(6) -0.0017(6)
C21 0.0257(8) 0.0236(9) 0.0252(8) -0.0030(7) 0.0102(7) -0.0021(7)
C22 0.0284(8) 0.0239(9) 0.0147(7) -0.0029(6) 0.0043(6) -0.0034(7)
C23 0.0342(9) 0.0185(8) 0.0176(7) -0.0060(6) 0.0071(7) -0.0048(7)
C31 0.0274(9) 0.0370(12) 0.0432(11) 0.0053(9) 0.0071(9) -0.0092(9)
C32 0.0327(10) 0.0408(12) 0.0485(13) 0.0057(10) 0.0081(9) 0.0023(10)

loop_
_atom_type_symbol
_atom_type_description
_atom_type_scat_dispersion_real
_atom_type_scat_dispersion_imag
_atom_type_scat_source
C C 0.0181 0.0091 'International Tables Vol C Tables 4.2.6.8 and 6.1.1.4'
H H 0.0000 0.0000 'International Tables Vol C Tables 4.2.6.8 and 6.1.1.4'
Cu Cu -1.9646 0.5888 'International Tables Vol C Tables 4.2.6.8 and 6.1.1.4'
N N 0.0311 0.0180 'International Tables Vol C Tables 4.2.6.8 and 6.1.1.4'
O O 0.0492 0.0322 'International Tables Vol C Tables 4.2.6.8 and 6.1.1.4'

loop_
_geom_angle_atom_site_label_1
_geom_angle_atom_site_label_2
_geom_angle_atom_site_label_3
_geom_angle
_geom_angle_site_symmetry_1
_geom_angle_site_symmetry_3
_geom_angle_publ_flag
O1 Cu1 Cu1 110.62(3) . 3_666 ?
O2 Cu1 Cu1 37.99(4) 3_666 3_666 ?
O2 Cu1 Cu1 38.43(3) . 3_666 ?
O2 Cu1 O1 114.57(6) . . ?
O2 Cu1 O1 97.99(5) 3_666 . ?
O2 Cu1 O2 76.42(5) . 3_666 ?
O2 Cu1 N1 165.03(6) . . ?
O2 Cu1 N1 94.10(5) 3_666 . ?
O2 Cu1 N2 168.18(6) 3_666 . ?
O2 Cu1 N2 95.02(5) . . ?
N1 Cu1 Cu1 131.10(4) . 3_666 ?
N1 Cu1 O1 77.84(5) . . ?
N2 Cu1 Cu1 132.94(4) . 3_666 ?
N2 Cu1 O1 92.97(5) . . ?
N2 Cu1 N1 92.53(6) . . ?
C19 O1 Cu1 112.65(11) . . ?
Cu1 O2 Cu1 103.58(5) . 3_666 ?
C23 O2 Cu1 128.99(11) . . ?
C23 O2 Cu1 127.16(11) . 3_666 ?
C10 N1 Cu1 124.20(11) . . ?
C18 N1 Cu1 115.79(12) . . ?
C18 N1 C10 119.64(14) . . ?
C21 N2 Cu1 116.86(11) . . ?
N1 C10 C11 119.54(15) . . ?
N1 C10 C15 121.15(15) . . ?
C11 C10 C15 119.30(16) . . ?
C12 C11 C10 119.94(17) . . ?
C11 C12 C13 120.94(18) . . ?
C14 C13 C12 120.19(17) . . ?
C13 C14 C15 120.43(17) . . ?
C14 C15 C10 119.18(16) . . ?
C16 C15 C10 117.85(16) . . ?
C16 C15 C14 122.96(17) . . ?
C17 C16 C15 119.54(16) . . ?
C16 C17 C18 119.66(16) . . ?
N1 C18 C17 122.06(16) . . ?
N1 C18 C19 116.45(14) . . ?
C17 C18 C19 121.49(15) . . ?
O1 C19 C18 116.60(14) . . ?
O11 C19 O1 126.85(17) . . ?
O11 C19 C18 116.55(15) . . ?
N2 C21 C22 110.56(14) . . ?
C21 C22 C23 113.81(15) . . ?
O2 C23 C22 113.19(14) . . ?
N3 C31 C32 178.7(3) . . ?

loop_
_geom_bond_atom_site_label_1
_geom_bond_atom_site_label_2
_geom_bond_distance
_geom_bond_site_symmetry_2
_geom_bond_publ_flag
Cu1 Cu1 3.0433(5) 3_666 ?
Cu1 O1 2.2271(13) . ?
Cu1 O2 1.9459(12) 3_666 ?
Cu1 O2 1.9270(12) . ?
Cu1 N1 2.0472(14) . ?
Cu1 N2 1.9946(14) . ?
O1 C19 1.256(2) . ?
O2 C23 1.412(2) . ?
O11 C19 1.247(2) . ?
N1 C10 1.371(2) . ?
N1 C18 1.325(2) . ?
N2 C21 1.481(2) . ?
N3 C31 1.139(3) . ?
C10 C11 1.415(2) . ?
C10 C15 1.419(2) . ?
C11 C12 1.370(3) . ?
C12 C13 1.409(3) . ?
C13 C14 1.368(3) . ?
C14 C15 1.415(3) . ?
C15 C16 1.411(3) . ?
C16 C17 1.368(3) . ?
C17 C18 1.408(2) . ?
C18 C19 1.534(2) . ?
C21 C22 1.517(2) . ?
C22 C23 1.521(2) . ?
C31 C32 1.453(3) . ?

loop_
_geom_hbond_atom_site_label_D
_geom_hbond_atom_site_label_H
_geom_hbond_atom_site_label_A
_geom_hbond_distance_DH
_geom_hbond_distance_HA
_geom_hbond_distance_DA
_geom_hbond_angle_DHA
_geom_hbond_site_symmetry_A
_geom_hbond_publ_flag
N2 H2A O11 0.83(3) 2.11(3) 2.9172(19) 165(2) 4_575 yes
